data_4088849
loop_
_publ_author_name
'Klimovica, Kristine'
'Kirschbaum, Kristin'
'Daugulis, Olafs'

_publ_section_title
;
 Synthesis and Properties of &quot;Sandwich&quot; Diimine-Coinage Metal
 Ethylene Complexes.
;
_journal_issue 17
_journal_name_full Organometallics
_journal_page_first 2938
_journal_page_last 2943
_journal_paper_doi 10.1021/acs.organomet.6b00487
_journal_volume 35
_journal_year 2016
_chemical_formula_sum 'C47 H46 Ag B Cl8 F4 N2'
_chemical_formula_weight 1117.14
_space_group_crystal_system monoclinic
_space_group_IT_number 12
_space_group_name_Hall '-I 2y'
_space_group_name_H-M_alt 'I 1 2/m 1'
_atom_sites_solution_hydrogens mixed
_audit_creation_method SHELXL-2014/6
_cell_angle_alpha 90
_cell_angle_beta 94.631(4)
_cell_angle_gamma 90
_cell_formula_units_Z 4
_cell_length_a 11.982(4)
_cell_length_b 23.133(8)
_cell_length_c 17.482(9)
_cell_measurement_reflns_used 9769
_cell_measurement_temperature 123(2)
_cell_measurement_theta_max 27.864
_cell_measurement_theta_min 2.655
_cell_volume 4830(3)
_computing_cell_refinement 'SAINT Apex2'
_computing_data_collection Apex2
_computing_data_reduction 'SAINT, Apex2'
_computing_structure_refinement 'SHELXL-2014/6 (Sheldrick, 2014)'
_diffrn_ambient_temperature 123(2)
_diffrn_measured_fraction_theta_full 0.999
_diffrn_measured_fraction_theta_max 0.986
_diffrn_measurement_device_type 'Bruker APEX2 DUO'
_diffrn_measurement_method /w
_diffrn_radiation_type MoK\a
_diffrn_radiation_wavelength 0.71073
_diffrn_reflns_av_R_equivalents 0.0235
_diffrn_reflns_av_unetI/netI 0.0267
_diffrn_reflns_Laue_measured_fraction_full 0.999
_diffrn_reflns_Laue_measured_fraction_max 0.986
_diffrn_reflns_limit_h_max 15
_diffrn_reflns_limit_h_min -15
_diffrn_reflns_limit_k_max 29
_diffrn_reflns_limit_k_min -30
_diffrn_reflns_limit_l_max 21
_diffrn_reflns_limit_l_min -22
_diffrn_reflns_number 17154
_diffrn_reflns_point_group_measured_fraction_full 0.999
_diffrn_reflns_point_group_measured_fraction_max 0.986
_diffrn_reflns_theta_full 25.242
_diffrn_reflns_theta_max 27.918
_diffrn_reflns_theta_min 1.463
_exptl_absorpt_coefficient_mu 0.911
_exptl_absorpt_correction_T_max 0.7456
_exptl_absorpt_correction_T_min 0.6067
_exptl_absorpt_correction_type numerical
_exptl_absorpt_process_details SADABS
_exptl_crystal_colour brown
_exptl_crystal_density_diffrn 1.536
_exptl_crystal_description rod
_exptl_crystal_F_000 2264
_refine_diff_density_max 1.945
_refine_diff_density_min -1.062
_refine_diff_density_rms 0.110
_refine_ls_extinction_method none
_refine_ls_goodness_of_fit_ref 1.046
_refine_ls_hydrogen_treatment mixed
_refine_ls_matrix_type full
_refine_ls_number_parameters 331
_refine_ls_number_reflns 5851
_refine_ls_number_restraints 9
_refine_ls_restrained_S_all 1.046
_refine_ls_R_factor_all 0.0613
_refine_ls_R_factor_gt 0.0489
_refine_ls_shift/su_max 0.001
_refine_ls_shift/su_mean 0.000
_refine_ls_structure_factor_coef Fsqd
_refine_ls_weighting_details 'w=1/[\s^2^(Fo^2^)+(0.0662P)^2^+20.8996P] where P=(Fo^2^+2Fc^2^)/3'
_refine_ls_weighting_scheme calc
_refine_ls_wR_factor_gt 0.1243
_refine_ls_wR_factor_ref 0.1344
_reflns_Friedel_coverage 0.000
_reflns_number_gt 4943
_reflns_number_total 5851
_reflns_threshold_expression 'I > 2\s(I)'
_cod_data_source_file om6b00487_si_002.cif
_cod_data_source_block Ag
_cod_original_sg_symbol_H-M 'I 2/m'
_cod_database_code 4088849
_shelx_space_group_comment
;
The symmetry employed for this shelxl refinement is uniquely defined
by the following loop, which should always be used as a source of
symmetry information in preference to the above space-group names.
They are only intended as comments.
;

loop_
_space_group_symop_operation_xyz
'x, y, z'
'-x, y, -z'
'x+1/2, y+1/2, z+1/2'
'-x+1/2, y+1/2, -z+1/2'
'-x, -y, -z'
'x, -y, z'
'-x+1/2, -y+1/2, -z+1/2'
'x+1/2, -y+1/2, z+1/2'

loop_
_atom_site_label
_atom_site_type_symbol
_atom_site_fract_x
_atom_site_fract_y
_atom_site_fract_z
_atom_site_U_iso_or_equiv
_atom_site_adp_type
_atom_site_occupancy
_atom_site_site_symmetry_order
_atom_site_calc_flag
_atom_site_refinement_flags_posn
_atom_site_refinement_flags_adp
_atom_site_refinement_flags_occupancy
_atom_site_disorder_assembly
_atom_site_disorder_group
Ag1 Ag 0.5000 0.17357(2) 0.5000 0.02638(11) Uani 1 2 d S T P . .
N4 N 0.58170(19) 0.25172(12) 0.45326(13) 0.0234(5) Uani 1 1 d . . . . .
C1 C 0.5470(4) 0.08135(19) 0.4813(3) 0.0604(12) Uani 1 1 d . . . . .
H1A H 0.5394 0.0675 0.4276 0.072 Uiso 1 1 calc R U . . .
H1B H 0.6159 0.0675 0.5107 0.072 Uiso 1 1 calc R U . . .
C2 C 0.5955(4) 0.35832(16) 0.4527(2) 0.0380(8) Uani 1 1 d . . . . .
H2A H 0.649(4) 0.353(2) 0.415(3) 0.057 Uiso 1 1 d . U . . .
H2B H 0.532(4) 0.383(2) 0.431(3) 0.057 Uiso 1 1 d . U . . .
H2C H 0.629(4) 0.373(2) 0.492(3) 0.057 Uiso 1 1 d . U . . .
C3 C 0.5491(2) 0.30109(15) 0.47509(16) 0.0269(6) Uani 1 1 d . . . . .
C4 C 0.6621(2) 0.20907(14) 0.34133(16) 0.0258(6) Uani 1 1 d . . . . .
C5 C 0.6756(2) 0.24304(14) 0.40990(16) 0.0262(6) Uani 1 1 d . . . . .
C6 C 0.7797(3) 0.26043(17) 0.44040(19) 0.0349(7) Uani 1 1 d . . . . .
H6A H 0.7859 0.2846 0.4845 0.042 Uiso 1 1 calc R U . . .
C7 C 0.8768(3) 0.2428(2) 0.4069(2) 0.0433(9) Uani 1 1 d . . . . .
H7A H 0.9483 0.2554 0.4279 0.052 Uiso 1 1 calc R U . . .
C8 C 0.8681(3) 0.20781(18) 0.3449(2) 0.0408(9) Uani 1 1 d . . . . .
H8A H 0.9344 0.1950 0.3237 0.049 Uiso 1 1 calc R U . . .
C9 C 0.7626(3) 0.18965(16) 0.31046(18) 0.0325(7) Uani 1 1 d . . . . .
C10 C 0.7553(3) 0.15272(17) 0.24588(19) 0.0378(8) Uani 1 1 d . . . . .
H10A H 0.8223 0.1399 0.2257 0.045 Uiso 1 1 calc R U . . .
C11 C 0.6551(3) 0.13509(17) 0.2118(2) 0.0394(8) Uani 1 1 d . . . . .
H11A H 0.6521 0.1092 0.1696 0.047 Uiso 1 1 calc R U . . .
C12 C 0.5557(3) 0.15586(16) 0.24014(19) 0.0338(7) Uani 1 1 d . . . . .
H12A H 0.4856 0.1442 0.2156 0.041 Uiso 1 1 calc R U . . .
C13 C 0.5572(2) 0.19259(14) 0.30241(16) 0.0261(6) Uani 1 1 d . . . . .
C15 C 0.4471(2) 0.21603(14) 0.32207(16) 0.0254(6) Uani 1 1 d . . . . .
C16 C 0.3631(3) 0.17850(14) 0.34205(17) 0.0277(6) Uani 1 1 d . . . . .
H16A H 0.3760 0.1380 0.3441 0.033 Uiso 1 1 calc R U . . .
C17 C 0.2601(3) 0.20110(16) 0.35905(18) 0.0326(7) Uani 1 1 d . . . . .
Cl1 Cl 0.15845(7) 0.15377(5) 0.38595(6) 0.0486(2) Uani 1 1 d . . . . .
C18 C 0.2372(3) 0.25958(16) 0.35581(18) 0.0326(7) Uani 1 1 d . . . . .
H18A H 0.1668 0.2744 0.3678 0.039 Uiso 1 1 calc R U . . .
C19 C 0.3210(3) 0.29548(15) 0.33437(17) 0.0302(7) Uani 1 1 d . . . . .
Cl2 Cl 0.29626(8) 0.36970(4) 0.32959(5) 0.0419(2) Uani 1 1 d . . . . .
C20 C 0.4253(3) 0.27512(15) 0.31727(16) 0.0281(6) Uani 1 1 d . . . . .
H20A H 0.4809 0.3012 0.3025 0.034 Uiso 1 1 calc R U . . .
C21 C 0.9538(10) 0.5000 0.7137(6) 0.103(3) Uani 1 2 d S T P . .
H21A H 0.9552 0.4653 0.6807 0.124 Uiso 0.5 1 calc R U P A -1
H21B H 0.9552 0.5347 0.6807 0.124 Uiso 0.5 1 calc R U P A -1
Cl3 Cl 1.0678(2) 0.5000 0.78090(14) 0.0857(6) Uani 1 2 d S T P . .
Cl4 Cl 0.8292(3) 0.5000 0.7656(3) 0.1477(15) Uani 1 2 d S T P . .
C22 C 1.2391(8) 0.5000 0.5153(5) 0.097(3) Uani 1 2 d S T P . .
H22A H 1.1907 0.4654 0.5081 0.117 Uiso 0.5 1 calc R U P B -1
H22B H 1.1907 0.5346 0.5081 0.117 Uiso 0.5 1 calc R U P B -1
Cl5 Cl 1.3351(3) 0.5000 0.44601(12) 0.0965(9) Uani 1 2 d S T P . .
Cl6 Cl 1.30334(19) 0.5000 0.60864(11) 0.0736(5) Uani 1 2 d S T P . .
C23 C 0.5348(11) 0.5000 0.7784(8) 0.135(5) Uani 1 2 d S T P . .
H23A H 0.5357 0.5359 0.7488 0.202 Uiso 0.5 1 calc R U P C -1
H23B H 0.6038 0.4971 0.8124 0.202 Uiso 0.5 1 calc R U P C -1
H23C H 0.5298 0.4669 0.7433 0.202 Uiso 0.5 1 calc R U P C -1
C24 C 0.4403(9) 0.5000 0.8233(6) 0.092(3) Uani 1 2 d S T P . .
H24A H 0.3733 0.5000 0.7853 0.110 Uiso 1 2 calc R U P . .
C25 C 0.4271(5) 0.5533(3) 0.8729(4) 0.0880(19) Uani 1 1 d . . . . .
H25A H 0.4253 0.5881 0.8399 0.106 Uiso 1 1 calc R U . . .
H25B H 0.4932 0.5566 0.9105 0.106 Uiso 1 1 calc R U . . .
C26 C 0.3212(5) 0.5520(3) 0.9162(4) 0.0849(18) Uani 1 1 d . . . . .
H26A H 0.3211 0.5857 0.9510 0.102 Uiso 1 1 calc R U . . .
H26B H 0.2546 0.5550 0.8790 0.102 Uiso 1 1 calc R U . . .
C27 C 0.3140(8) 0.5000 0.9600(7) 0.089(3) Uani 1 2 d S T P . .
H27A H 0.3750 0.5000 1.0017 0.107 Uiso 1 2 calc R U P . .
H27B H 0.2420 0.5000 0.9842 0.107 Uiso 1 2 calc R U P . .
B1 B 1.0179(10) 0.6173(4) 0.4824(6) 0.048(3) Uani 0.5 1 d D . P D 1
F1 F 1.0576(5) 0.6621(3) 0.4407(4) 0.0602(16) Uani 0.5 1 d D . P D 1
F2 F 0.9233(7) 0.6366(4) 0.5164(6) 0.092(3) Uani 0.5 1 d D . P D 1
F3 F 0.9891(6) 0.5712(3) 0.4345(3) 0.0730(17) Uani 0.5 1 d D . P D 1
F4 F 1.0973(7) 0.5993(3) 0.5377(4) 0.082(2) Uani 0.5 1 d D . P D 1

loop_
_atom_site_aniso_label
_atom_site_aniso_U_11
_atom_site_aniso_U_22
_atom_site_aniso_U_33
_atom_site_aniso_U_23
_atom_site_aniso_U_13
_atom_site_aniso_U_12
Ag1 0.02706(17) 0.02773(19) 0.02588(17) 0.000 0.01165(12) 0.000
N4 0.0228(11) 0.0328(14) 0.0151(10) 0.0021(10) 0.0050(8) -0.0021(10)
C1 0.079(3) 0.039(2) 0.062(3) -0.010(2) 0.000(2) 0.014(2)
C2 0.054(2) 0.0309(18) 0.0305(17) -0.0003(14) 0.0131(16) -0.0082(16)
C3 0.0308(15) 0.0340(17) 0.0163(13) 0.0021(12) 0.0033(11) -0.0025(12)
C4 0.0260(13) 0.0326(16) 0.0202(13) 0.0066(12) 0.0101(10) 0.0030(12)
C5 0.0238(13) 0.0352(17) 0.0207(13) 0.0060(12) 0.0078(10) -0.0004(12)
C6 0.0284(15) 0.051(2) 0.0258(15) 0.0051(14) 0.0070(12) -0.0070(14)
C7 0.0231(14) 0.071(3) 0.0367(18) 0.0106(18) 0.0078(13) -0.0054(16)
C8 0.0254(15) 0.065(3) 0.0344(18) 0.0130(17) 0.0142(13) 0.0067(15)
C9 0.0291(15) 0.0452(19) 0.0252(15) 0.0104(14) 0.0136(12) 0.0082(14)
C10 0.0411(17) 0.048(2) 0.0270(16) 0.0069(14) 0.0187(13) 0.0169(16)
C11 0.051(2) 0.043(2) 0.0259(16) -0.0023(14) 0.0123(14) 0.0145(16)
C12 0.0383(17) 0.0376(18) 0.0261(16) -0.0015(13) 0.0067(13) 0.0069(14)
C13 0.0293(14) 0.0300(15) 0.0199(13) 0.0014(11) 0.0073(11) 0.0034(12)
C15 0.0258(13) 0.0335(16) 0.0168(12) -0.0026(11) 0.0023(10) 0.0041(12)
C16 0.0268(14) 0.0328(17) 0.0234(14) -0.0021(12) 0.0020(11) 0.0004(12)
C17 0.0251(14) 0.046(2) 0.0261(15) -0.0017(14) 0.0011(11) -0.0037(13)
Cl1 0.0271(4) 0.0620(6) 0.0577(6) 0.0039(5) 0.0087(4) -0.0086(4)
C18 0.0249(14) 0.048(2) 0.0248(15) -0.0055(14) 0.0008(11) 0.0057(13)
C19 0.0354(15) 0.0325(17) 0.0221(14) -0.0025(12) -0.0005(12) 0.0120(13)
Cl2 0.0467(5) 0.0356(5) 0.0429(5) -0.0071(4) -0.0002(4) 0.0134(4)
C20 0.0303(14) 0.0348(17) 0.0192(13) -0.0032(12) 0.0024(11) 0.0017(12)
C21 0.155(10) 0.062(5) 0.087(7) 0.000 -0.022(7) 0.000
Cl3 0.1157(18) 0.0592(11) 0.0800(14) 0.000 -0.0064(12) 0.000
Cl4 0.116(2) 0.090(2) 0.233(5) 0.000 -0.014(3) 0.000
C22 0.081(6) 0.141(10) 0.070(5) 0.000 0.006(4) 0.000
Cl5 0.194(3) 0.0362(9) 0.0653(12) 0.000 0.0493(15) 0.000
Cl6 0.0969(14) 0.0681(12) 0.0583(10) 0.000 0.0212(9) 0.000
C23 0.112(9) 0.160(13) 0.138(11) 0.000 0.038(8) 0.000
C24 0.105(7) 0.087(7) 0.082(6) 0.000 0.000(5) 0.000
C25 0.070(3) 0.066(4) 0.126(6) 0.018(4) -0.001(4) -0.001(3)
C26 0.073(4) 0.093(5) 0.090(4) 0.016(4) 0.016(3) 0.016(3)
C27 0.067(5) 0.073(6) 0.128(8) 0.000 0.016(5) 0.000
B1 0.053(8) 0.037(4) 0.050(8) 0.005(4) -0.016(6) 0.003(5)
F1 0.049(3) 0.065(4) 0.066(4) 0.006(3) 0.000(3) -0.019(3)
F2 0.073(5) 0.079(6) 0.131(8) 0.037(6) 0.053(6) 0.020(5)
F3 0.099(5) 0.060(4) 0.056(3) -0.001(3) -0.022(3) -0.023(3)
F4 0.111(6) 0.069(4) 0.058(4) -0.013(3) -0.041(4) 0.033(4)

loop_
_atom_type_symbol
_atom_type_description
_atom_type_scat_dispersion_real
_atom_type_scat_dispersion_imag
_atom_type_scat_source
C C 0.0033 0.0016 'International Tables Vol C Tables 4.2.6.8 and 6.1.1.4'
H H 0.0000 0.0000 'International Tables Vol C Tables 4.2.6.8 and 6.1.1.4'
B B 0.0013 0.0007 'International Tables Vol C Tables 4.2.6.8 and 6.1.1.4'
N N 0.0061 0.0033 'International Tables Vol C Tables 4.2.6.8 and 6.1.1.4'
F F 0.0171 0.0103 'International Tables Vol C Tables 4.2.6.8 and 6.1.1.4'
Cl Cl 0.1484 0.1585 'International Tables Vol C Tables 4.2.6.8 and 6.1.1.4'
Ag Ag -0.8971 1.1015 'International Tables Vol C Tables 4.2.6.8 and 6.1.1.4'

loop_
_geom_angle_atom_site_label_1
_geom_angle_atom_site_label_2
_geom_angle_atom_site_label_3
_geom_angle
_geom_angle_site_symmetry_1
_geom_angle_site_symmetry_3
C1 Ag1 C1 35.1(3) . 2_656
C1 Ag1 N4 160.91(14) . 2_656
C1 Ag1 N4 126.39(15) 2_656 2_656
C1 Ag1 N4 126.39(15) . .
C1 Ag1 N4 160.91(14) 2_656 .
N4 Ag1 N4 72.46(13) 2_656 .
C3 N4 C5 124.1(3) . .
C3 N4 Ag1 117.37(19) . .
C5 N4 Ag1 117.9(2) . .
C1 C1 Ag1 72.47(13) 2_656 .
N4 C3 C2 125.6(3) . .
N4 C3 C3 116.22(17) . 2_656
C2 C3 C3 118.08(19) . 2_656
C9 C4 C5 116.5(3) . .
C9 C4 C13 118.0(3) . .
C5 C4 C13 125.4(3) . .
C6 C5 N4 118.9(3) . .
C6 C5 C4 121.5(3) . .
N4 C5 C4 118.9(3) . .
C5 C6 C7 120.6(3) . .
C8 C7 C6 119.7(3) . .
C7 C8 C9 121.7(3) . .
C10 C9 C8 120.9(3) . .
C10 C9 C4 119.4(3) . .
C8 C9 C4 119.7(3) . .
C11 C10 C9 121.8(3) . .
C10 C11 C12 119.0(3) . .
C13 C12 C11 121.9(3) . .
C12 C13 C4 119.6(3) . .
C12 C13 C15 116.7(3) . .
C4 C13 C15 123.5(3) . .
C20 C15 C16 119.4(3) . .
C20 C15 C13 120.5(3) . .
C16 C15 C13 120.1(3) . .
C17 C16 C15 119.3(3) . .
C18 C17 C16 122.4(3) . .
C18 C17 Cl1 119.2(2) . .
C16 C17 Cl1 118.4(3) . .
C19 C18 C17 117.0(3) . .
C18 C19 C20 122.8(3) . .
C18 C19 Cl2 118.8(2) . .
C20 C19 Cl2 118.4(3) . .
C19 C20 C15 119.2(3) . .
Cl3 C21 Cl4 107.4(6) . .
Cl5 C22 Cl6 112.6(6) . .
C23 C24 C25 115.8(6) . 6_565
C23 C24 C25 115.8(6) . .
C25 C24 C25 108.2(8) 6_565 .
C24 C25 C26 113.2(6) . .
C27 C26 C25 111.7(6) . .
C26 C27 C26 114.2(10) 6_565 .
B1 B1 F2 120(2) 2_756 2_756
B1 B1 F4 80.6(17) 2_756 .
F2 B1 F4 66.8(12) 2_756 .
B1 B1 F1 131.0(5) 2_756 .
F2 B1 F1 43.9(11) 2_756 .
F4 B1 F1 110.7(10) . .
B1 B1 F3 110.7(13) 2_756 .
F2 B1 F3 126.8(12) 2_756 .
F4 B1 F3 108.6(8) . .
F1 B1 F3 110.0(8) . .
B1 B1 F2 31.2(12) 2_756 .
F2 B1 F2 122.0(13) 2_756 .
F4 B1 F2 109.9(8) . .
F1 B1 F2 108.1(7) . .
F3 B1 F2 109.5(10) . .
B1 B1 F4 67.6(16) 2_756 2_756
F2 B1 F4 160.3(15) 2_756 2_756
F4 B1 F4 132.5(9) . 2_756
F1 B1 F4 116.7(8) . 2_756
F3 B1 F4 56.5(6) . 2_756
F2 B1 F4 53.7(7) . 2_756
B1 B1 F3 45.6(10) 2_756 2_756
F2 B1 F3 112.9(14) 2_756 2_756
F4 B1 F3 47.7(5) . 2_756
F1 B1 F3 155.6(9) . 2_756
F3 B1 F3 90.4(7) . 2_756
F2 B1 F3 75.9(5) . 2_756
F4 B1 F3 85.5(6) 2_756 2_756
F2 F1 B1 36.8(8) 2_756 .
B1 F2 F1 99.3(16) 2_756 2_756
B1 F2 F4 76.7(11) 2_756 2_756
F1 F2 F4 175.1(12) 2_756 2_756
B1 F2 B1 28.9(11) 2_756 .
F1 F2 B1 112.1(11) 2_756 .
F4 F2 B1 65.6(7) 2_756 .
F4 F3 B1 64.5(6) 2_756 .
F4 F3 B1 48.6(5) 2_756 2_756
B1 F3 B1 23.7(7) . 2_756
F2 F4 F3 118.8(7) 2_756 2_756
F2 F4 B1 36.5(5) 2_756 .
F3 F4 B1 83.7(7) 2_756 .
F2 F4 B1 60.7(5) 2_756 2_756
F3 F4 B1 58.9(6) 2_756 2_756
B1 F4 B1 31.8(8) . 2_756

loop_
_geom_bond_atom_site_label_1
_geom_bond_atom_site_label_2
_geom_bond_distance
_geom_bond_site_symmetry_2
Ag1 C1 2.237(4) .
Ag1 C1 2.237(4) 2_656
Ag1 N4 2.241(3) 2_656
Ag1 N4 2.241(3) .
N4 C3 1.276(4) .
N4 C5 1.421(3) .
C1 C1 1.348(10) 2_656
C2 C3 1.500(5) .
C3 C3 1.519(6) 2_656
C4 C9 1.431(4) .
C4 C5 1.431(4) .
C4 C13 1.432(4) .
C5 C6 1.376(4) .
C6 C7 1.404(5) .
C7 C8 1.351(6) .
C8 C9 1.418(5) .
C9 C10 1.413(5) .
C10 C11 1.359(6) .
C11 C12 1.411(5) .
C12 C13 1.380(5) .
C13 C15 1.493(4) .
C15 C20 1.393(5) .
C15 C16 1.394(4) .
C16 C17 1.394(4) .
C17 C18 1.381(5) .
C17 Cl1 1.731(3) .
C18 C19 1.378(5) .
C19 C20 1.390(4) .
C19 Cl2 1.743(3) .
C21 Cl3 1.728(11) .
C21 Cl4 1.809(13) .
C22 Cl5 1.735(10) .
C22 Cl6 1.748(9) .
C23 C24 1.429(15) .
C24 C25 1.523(9) 6_565
C24 C25 1.523(9) .
C25 C26 1.529(8) .
C26 C27 1.432(9) .
C27 C26 1.432(9) 6_565
B1 B1 0.78(2) 2_756
B1 F2 0.834(12) 2_756
B1 F4 1.366(13) .
B1 F1 1.375(12) .
B1 F3 1.383(12) .
B1 F2 1.396(13) .
B1 F4 1.458(14) 2_756
B1 F3 1.810(12) 2_756
F1 F2 0.967(11) 2_756
F2 B1 0.834(12) 2_756
F2 F1 0.967(11) 2_756
F2 F4 1.290(12) 2_756
F3 F4 1.346(10) 2_756
F3 B1 1.810(12) 2_756
F4 F2 1.290(12) 2_756
F4 F3 1.346(10) 2_756
F4 B1 1.458(14) 2_756
